data_4035518
loop_
_publ_author_name
'Zhang, Cong-Hai'
'Huang, Rong'
'Hu, Xing-Mei'
'Lin, Jun'
'Yan, Sheng-Jiao'

_publ_section_title
;
 Three-Component Site-Selective Synthesis of Highly Substituted 5
 H-Chromeno-[4,3- b]pyridines.
;
_journal_issue 9
_journal_name_full 'The Journal of organic chemistry'
_journal_page_first 4981
_journal_page_last 4989
_journal_paper_doi 10.1021/acs.joc.8b00099
_journal_volume 83
_journal_year 2018
_chemical_formula_sum 'C21 H17 F2 N3 O4'
_chemical_formula_weight 413.38
_space_group_crystal_system monoclinic
_space_group_IT_number 14
_space_group_name_Hall '-P 2ybc'
_space_group_name_H-M_alt 'P 1 21/c 1'
_atom_sites_solution_hydrogens geom
_audit_creation_method SHELXL-2014/7
_cell_angle_alpha 90
_cell_angle_beta 93.963(6)
_cell_angle_gamma 90
_cell_formula_units_Z 4
_cell_length_a 4.4590(17)
_cell_length_b 17.667(7)
_cell_length_c 24.108(9)
_cell_measurement_reflns_used 963
_cell_measurement_temperature 293(2)
_cell_measurement_theta_max 20.3703
_cell_measurement_theta_min 2.3055
_cell_volume 1894.6(13)
_computing_cell_refinement 'Bruker SMART'
_computing_data_collection 'Bruker SMART'
_computing_data_reduction 'Bruker SAINT'
_computing_molecular_graphics 'SHELXL-2014 (Sheldrick, 2014)'
_computing_publication_material 'SHELXL-2014 (Sheldrick, 2014)'
_computing_structure_refinement 'SHELXL-2014/7 (Sheldrick, 2014)'
_computing_structure_solution 'SHELXL-2014 (Sheldrick, 2014)'
_diffrn_ambient_temperature 293(2)
_diffrn_measured_fraction_theta_full 0.999
_diffrn_measured_fraction_theta_max 0.999
_diffrn_measurement_device_type 'CCD area detector'
_diffrn_measurement_method 'phi and omega scans'
_diffrn_radiation_type MoK\a
_diffrn_radiation_wavelength 0.71073
_diffrn_reflns_av_R_equivalents 0.0741
_diffrn_reflns_av_unetI/netI 0.0956
_diffrn_reflns_Laue_measured_fraction_full 0.999
_diffrn_reflns_Laue_measured_fraction_max 0.999
_diffrn_reflns_limit_h_max 3
_diffrn_reflns_limit_h_min -5
_diffrn_reflns_limit_k_max 21
_diffrn_reflns_limit_k_min -21
_diffrn_reflns_limit_l_max 28
_diffrn_reflns_limit_l_min -28
_diffrn_reflns_number 10635
_diffrn_reflns_point_group_measured_fraction_full 0.999
_diffrn_reflns_point_group_measured_fraction_max 0.999
_diffrn_reflns_theta_full 25.148
_diffrn_reflns_theta_max 25.148
_diffrn_reflns_theta_min 1.430
_diffrn_source 'fine-focus sealed tube'
_exptl_absorpt_coefficient_mu 0.115
_exptl_absorpt_correction_T_max 0.989
_exptl_absorpt_correction_T_min 0.985
_exptl_absorpt_correction_type multi-scan
_exptl_absorpt_process_details sadabs
_exptl_crystal_colour PINK
_exptl_crystal_density_diffrn 1.449
_exptl_crystal_description BLOCK
_exptl_crystal_F_000 856
_exptl_crystal_size_max 0.590
_exptl_crystal_size_mid 0.110
_exptl_crystal_size_min 0.100
_refine_diff_density_max 0.163
_refine_diff_density_min -0.193
_refine_diff_density_rms 0.051
_refine_ls_extinction_coef 0.0092(14)
_refine_ls_extinction_expression Fc^*^=kFc[1+0.001xFc^2^\l^3^/sin(2\q)]^-1/4^
_refine_ls_extinction_method 'SHELXL-2014/7 (Sheldrick 2014'
_refine_ls_goodness_of_fit_ref 0.935
_refine_ls_hydrogen_treatment constr
_refine_ls_matrix_type full
_refine_ls_number_parameters 273
_refine_ls_number_reflns 3402
_refine_ls_number_restraints 0
_refine_ls_restrained_S_all 0.935
_refine_ls_R_factor_all 0.1506
_refine_ls_R_factor_gt 0.0534
_refine_ls_shift/su_max 0.000
_refine_ls_shift/su_mean 0.000
_refine_ls_structure_factor_coef Fsqd
_refine_ls_weighting_details 'w=1/[\s^2^(Fo^2^)+(0.0607P)^2^] where P=(Fo^2^+2Fc^2^)/3'
_refine_ls_weighting_scheme calc
_refine_ls_wR_factor_gt 0.1088
_refine_ls_wR_factor_ref 0.1499
_reflns_Friedel_coverage 0.000
_reflns_number_gt 1497
_reflns_number_total 3402
_reflns_threshold_expression 'I > 2\s(I)'
_cod_data_source_file jo8b00099_si_002.cif
_cod_data_source_block 1
_cod_original_sg_symbol_H-M 'P 21/c'
_cod_database_code 4035518
_shelx_shelxl_version_number 2014/7
_shelx_space_group_comment
;
The symmetry employed for this shelxl refinement is uniquely defined
by the following loop, which should always be used as a source of
symmetry information in preference to the above space-group names.
They are only intended as comments.
;
_shelx_estimated_absorpt_t_min 0.935
_shelx_estimated_absorpt_t_max 0.989

loop_
_space_group_symop_operation_xyz
'x, y, z'
'-x, y+1/2, -z+1/2'
'-x, -y, -z'
'x, -y-1/2, z-1/2'

loop_
_atom_site_label
_atom_site_type_symbol
_atom_site_fract_x
_atom_site_fract_y
_atom_site_fract_z
_atom_site_U_iso_or_equiv
_atom_site_adp_type
_atom_site_occupancy
_atom_site_site_symmetry_order
_atom_site_calc_flag
_atom_site_refinement_flags_posn
_atom_site_refinement_flags_adp
F1 F 0.6982(6) 0.40396(14) -0.02930(9) 0.1107(9) Uani 1 1 d . .
N1 N 0.2004(7) 0.09109(15) 0.05100(11) 0.0633(8) Uani 1 1 d . .
H1 H 0.2786 0.0556 0.0323 0.076 Uiso 1 1 calc R U
N2 N 0.1059(6) 0.14349(14) 0.13443(11) 0.0522(7) Uani 1 1 d . .
N3 N 0.6147(8) -0.01759(17) 0.10865(13) 0.0655(8) Uani 1 1 d . .
O1 O 0.5821(7) -0.02340(13) 0.05750(11) 0.0875(9) Uani 1 1 d . .
O2 O 0.7889(7) -0.05862(15) 0.13638(11) 0.0910(9) Uani 1 1 d . .
O3 O 0.1310(5) 0.05326(12) 0.30270(8) 0.0579(6) Uani 1 1 d . .
O4 O 0.3099(5) 0.17680(13) 0.30173(9) 0.0633(7) Uani 1 1 d . .
F2 F -0.5342(5) 0.35968(12) 0.19591(9) 0.0917(7) Uani 1 1 d . .
C1 C 0.5338(9) 0.3418(2) -0.01712(18) 0.0753(11) Uani 1 1 d . .
C2 C 0.5022(10) 0.2857(2) -0.05531(16) 0.0791(12) Uani 1 1 d . .
H2 H 0.5912 0.2891 -0.0890 0.095 Uiso 1 1 calc R U
C3 C 0.3337(9) 0.2234(2) -0.04266(13) 0.0702(11) Uani 1 1 d . .
H3 H 0.3089 0.1844 -0.0685 0.084 Uiso 1 1 calc R U
C4 C 0.2006(8) 0.2173(2) 0.00725(13) 0.0565(10) Uani 1 1 d . .
C5 C 0.2415(9) 0.2762(2) 0.04488(14) 0.0694(11) Uani 1 1 d . .
H5A H 0.1546 0.2736 0.0788 0.083 Uiso 1 1 calc R U
C6 C 0.4099(9) 0.3390(2) 0.03267(15) 0.0754(11) Uani 1 1 d . .
H6 H 0.4377 0.3784 0.0581 0.090 Uiso 1 1 calc R U
C7 C 0.0216(8) 0.1483(2) 0.02077(13) 0.0656(10) Uani 1 1 d . .
H7A H -0.1421 0.1635 0.0428 0.079 Uiso 1 1 calc R U
H7B H -0.0657 0.1264 -0.0136 0.079 Uiso 1 1 calc R U
C8 C 0.2505(8) 0.09040(19) 0.10657(13) 0.0541(9) Uani 1 1 d . .
C9 C 0.4469(8) 0.03895(18) 0.13593(13) 0.0509(9) Uani 1 1 d . .
C10 C 0.4829(8) 0.04224(17) 0.19351(13) 0.0533(9) Uani 1 1 d . .
H10 H 0.6101 0.0084 0.2131 0.064 Uiso 1 1 calc R U
C11 C 0.3291(7) 0.09593(18) 0.22131(13) 0.0483(8) Uani 1 1 d . .
C12 C 0.1462(7) 0.14581(18) 0.18961(13) 0.0492(8) Uani 1 1 d . .
C13 C -0.0019(7) 0.20624(18) 0.21879(13) 0.0507(9) Uani 1 1 d . .
C14 C 0.0889(8) 0.21910(19) 0.27389(14) 0.0564(9) Uani 1 1 d . .
C15 C -0.0242(9) 0.2799(2) 0.30238(15) 0.0715(11) Uani 1 1 d . .
H15 H 0.0411 0.2888 0.3393 0.086 Uiso 1 1 calc R U
C16 C -0.2332(9) 0.3268(2) 0.27564(18) 0.0766(12) Uani 1 1 d . .
H16 H -0.3127 0.3674 0.2943 0.092 Uiso 1 1 calc R U
C17 C -0.3222(9) 0.3131(2) 0.22159(17) 0.0676(10) Uani 1 1 d . .
C18 C -0.2165(8) 0.2544(2) 0.19242(14) 0.0593(10) Uani 1 1 d . .
H18 H -0.2852 0.2463 0.1556 0.071 Uiso 1 1 calc R U
C19 C 0.3495(8) 0.10126(19) 0.28335(13) 0.0571(9) Uani 1 1 d . .
H19 H 0.5481 0.0834 0.2976 0.068 Uiso 1 1 calc R U
C20 C 0.1487(9) 0.0473(2) 0.36244(13) 0.0726(11) Uani 1 1 d . .
H20A H 0.0422 0.0891 0.3782 0.087 Uiso 1 1 calc R U
H20B H 0.3571 0.0493 0.3768 0.087 Uiso 1 1 calc R U
C21 C 0.0121(10) -0.0257(2) 0.37829(15) 0.0862(13) Uani 1 1 d . .
H21A H -0.1909 -0.0285 0.3623 0.129 Uiso 1 1 calc R U
H21B H 0.0123 -0.0287 0.4180 0.129 Uiso 1 1 calc R U
H21C H 0.1266 -0.0669 0.3647 0.129 Uiso 1 1 calc R U

loop_
_atom_site_aniso_label
_atom_site_aniso_U_11
_atom_site_aniso_U_22
_atom_site_aniso_U_33
_atom_site_aniso_U_23
_atom_site_aniso_U_13
_atom_site_aniso_U_12
F1 0.117(2) 0.1011(19) 0.1146(19) 0.0245(14) 0.0141(16) -0.0251(16)
N1 0.078(2) 0.0600(19) 0.0512(17) 0.0031(14) -0.0005(16) 0.0057(16)
N2 0.0513(19) 0.0511(18) 0.0540(17) 0.0012(14) 0.0028(15) -0.0039(15)
N3 0.077(2) 0.057(2) 0.063(2) 0.0043(17) 0.0062(19) 0.0018(18)
O1 0.126(3) 0.0785(19) 0.0587(16) -0.0005(14) 0.0089(16) 0.0246(16)
O2 0.111(3) 0.078(2) 0.0822(18) -0.0014(15) -0.0030(18) 0.0342(18)
O3 0.0597(17) 0.0644(15) 0.0496(13) 0.0040(11) 0.0038(12) -0.0071(12)
O4 0.0693(18) 0.0595(16) 0.0598(14) -0.0015(12) -0.0061(13) -0.0045(13)
F2 0.0798(17) 0.0823(16) 0.1141(18) 0.0171(13) 0.0154(14) 0.0229(13)
C1 0.076(3) 0.064(3) 0.085(3) 0.016(2) 0.002(3) 0.003(2)
C2 0.094(3) 0.083(3) 0.062(2) 0.019(2) 0.019(2) 0.015(3)
C3 0.092(3) 0.071(3) 0.047(2) 0.0049(19) -0.001(2) 0.020(2)
C4 0.060(3) 0.064(2) 0.044(2) 0.0110(18) -0.0047(18) 0.0129(19)
C5 0.072(3) 0.077(3) 0.060(2) 0.002(2) 0.010(2) 0.004(2)
C6 0.085(3) 0.076(3) 0.065(3) -0.005(2) 0.005(2) 0.002(2)
C7 0.066(3) 0.077(3) 0.052(2) 0.0026(19) -0.0070(19) 0.004(2)
C8 0.056(2) 0.052(2) 0.054(2) 0.0047(18) 0.0036(19) -0.0052(19)
C9 0.050(2) 0.048(2) 0.055(2) 0.0004(17) 0.0051(18) -0.0025(17)
C10 0.049(2) 0.051(2) 0.058(2) 0.0117(17) -0.0051(18) -0.0060(17)
C11 0.043(2) 0.050(2) 0.0510(19) 0.0041(17) 0.0006(17) -0.0028(17)
C12 0.040(2) 0.052(2) 0.056(2) 0.0029(17) 0.0032(17) -0.0054(17)
C13 0.043(2) 0.053(2) 0.056(2) 0.0086(17) 0.0040(18) -0.0032(17)
C14 0.053(2) 0.056(2) 0.060(2) 0.0034(19) 0.005(2) -0.008(2)
C15 0.075(3) 0.069(3) 0.070(2) -0.011(2) 0.005(2) -0.009(2)
C16 0.073(3) 0.063(3) 0.095(3) -0.008(2) 0.018(3) 0.005(2)
C17 0.061(3) 0.060(3) 0.083(3) 0.013(2) 0.009(2) 0.004(2)
C18 0.052(2) 0.062(2) 0.066(2) 0.0036(19) 0.009(2) -0.0065(19)
C19 0.051(2) 0.060(2) 0.059(2) 0.0027(18) -0.0005(19) -0.0008(19)
C20 0.074(3) 0.086(3) 0.058(2) 0.002(2) 0.007(2) -0.004(2)
C21 0.102(4) 0.076(3) 0.082(3) 0.018(2) 0.020(3) 0.003(2)

loop_
_atom_type_symbol
_atom_type_description
_atom_type_scat_dispersion_real
_atom_type_scat_dispersion_imag
_atom_type_scat_source
C C 0.0033 0.0016 'International Tables Vol C Tables 4.2.6.8 and 6.1.1.4'
H H 0.0000 0.0000 'International Tables Vol C Tables 4.2.6.8 and 6.1.1.4'
N N 0.0061 0.0033 'International Tables Vol C Tables 4.2.6.8 and 6.1.1.4'
O O 0.0106 0.0060 'International Tables Vol C Tables 4.2.6.8 and 6.1.1.4'
F F 0.0171 0.0103 'International Tables Vol C Tables 4.2.6.8 and 6.1.1.4'

loop_
_geom_angle_atom_site_label_1
_geom_angle_atom_site_label_2
_geom_angle_atom_site_label_3
_geom_angle
C8 N1 C7 123.7(3)
C8 N1 H1 118.2
C7 N1 H1 118.2
C12 N2 C8 119.0(3)
O2 N3 O1 121.4(3)
O2 N3 C9 119.5(3)
O1 N3 C9 119.1(3)
C19 O3 C20 112.8(3)
C14 O4 C19 117.3(3)
C2 C1 C6 123.1(4)
C2 C1 F1 118.4(4)
C6 C1 F1 118.6(4)
C1 C2 C3 117.8(4)
C1 C2 H2 121.1
C3 C2 H2 121.1
C2 C3 C4 121.9(3)
C2 C3 H3 119.1
C4 C3 H3 119.1
C3 C4 C5 117.8(4)
C3 C4 C7 121.2(3)
C5 C4 C7 121.0(3)
C6 C5 C4 120.8(3)
C6 C5 H5A 119.6
C4 C5 H5A 119.6
C1 C6 C5 118.6(4)
C1 C6 H6 120.7
C5 C6 H6 120.7
N1 C7 C4 113.0(3)
N1 C7 H7A 109.0
C4 C7 H7A 109.0
N1 C7 H7B 109.0
C4 C7 H7B 109.0
H7A C7 H7B 107.8
N1 C8 N2 116.1(3)
N1 C8 C9 123.9(3)
N2 C8 C9 120.0(3)
C10 C9 C8 119.8(3)
C10 C9 N3 117.4(3)
C8 C9 N3 122.8(3)
C11 C10 C9 119.4(3)
C11 C10 H10 120.3
C9 C10 H10 120.3
C10 C11 C12 117.6(3)
C10 C11 C19 122.3(3)
C12 C11 C19 120.1(3)
N2 C12 C11 124.2(3)
N2 C12 C13 118.0(3)
C11 C12 C13 117.7(3)
C14 C13 C18 118.9(3)
C14 C13 C12 118.1(3)
C18 C13 C12 122.9(3)
O4 C14 C13 122.2(3)
O4 C14 C15 116.8(3)
C13 C14 C15 120.7(3)
C16 C15 C14 119.5(4)
C16 C15 H15 120.3
C14 C15 H15 120.3
C17 C16 C15 119.2(4)
C17 C16 H16 120.4
C15 C16 H16 120.4
C18 C17 C16 123.0(4)
C18 C17 F2 118.6(4)
C16 C17 F2 118.3(4)
C17 C18 C13 118.7(3)
C17 C18 H18 120.6
C13 C18 H18 120.6
O3 C19 O4 111.2(3)
O3 C19 C11 107.5(3)
O4 C19 C11 111.8(3)
O3 C19 H19 108.8
O4 C19 H19 108.8
C11 C19 H19 108.8
O3 C20 C21 109.0(3)
O3 C20 H20A 109.9
C21 C20 H20A 109.9
O3 C20 H20B 109.9
C21 C20 H20B 109.9
H20A C20 H20B 108.3
C20 C21 H21A 109.5
C20 C21 H21B 109.5
H21A C21 H21B 109.5
C20 C21 H21C 109.5
H21A C21 H21C 109.5
H21B C21 H21C 109.5

loop_
_geom_bond_atom_site_label_1
_geom_bond_atom_site_label_2
_geom_bond_distance
F1 C1 1.364(4)
N1 C8 1.343(4)
N1 C7 1.452(4)
N1 H1 0.8600
N2 C12 1.331(4)
N2 C8 1.344(4)
N3 O2 1.226(3)
N3 O1 1.236(3)
N3 C9 1.435(4)
O3 C19 1.396(4)
O3 C20 1.441(3)
O4 C14 1.374(4)
O4 C19 1.421(4)
F2 C17 1.368(4)
C1 C2 1.353(5)
C1 C6 1.356(5)
C2 C3 1.379(5)
C2 H2 0.9300
C3 C4 1.382(4)
C3 H3 0.9300
C4 C5 1.385(4)
C4 C7 1.505(5)
C5 C6 1.382(5)
C5 H5A 0.9300
C6 H6 0.9300
C7 H7A 0.9700
C7 H7B 0.9700
C8 C9 1.417(4)
C9 C10 1.388(4)
C10 C11 1.372(4)
C10 H10 0.9300
C11 C12 1.393(4)
C11 C19 1.495(4)
C12 C13 1.461(4)
C13 C14 1.380(4)
C13 C18 1.400(4)
C14 C15 1.388(4)
C15 C16 1.374(5)
C15 H15 0.9300
C16 C17 1.357(5)
C16 H16 0.9300
C17 C18 1.356(5)
C18 H18 0.9300
C19 H19 0.9800
C20 C21 1.486(5)
C20 H20A 0.9700
C20 H20B 0.9700
C21 H21A 0.9600
C21 H21B 0.9600
C21 H21C 0.9600

loop_
_geom_hbond_atom_site_label_D
_geom_hbond_atom_site_label_H
_geom_hbond_atom_site_label_A
_geom_hbond_distance_DH
_geom_hbond_distance_HA
_geom_hbond_distance_DA
_geom_hbond_angle_DHA
_geom_hbond_site_symmetry_A
N1 H1 O1 0.86 2.36 3.093(4) 143.0 3_655
N1 H1 O1 0.86 2.01 2.641(4) 129.5 .
N1 H1 O1 0.86 2.01 2.641(4) 129.5 .
N1 H1 O1 0.86 2.36 3.093(4) 143.0 3_655
N1 H1 O1 0.86 2.01 2.641(4) 129.5 .
N1 H1 O1 0.86 2.36 3.093(4) 143.0 3_655
N1 H1 O1 0.86 2.01 2.641(4) 129.5 .
N1 H1 O1 0.86 2.36 3.093(4) 143.0 3_655

loop_
_geom_torsion_atom_site_label_1
_geom_torsion_atom_site_label_2
_geom_torsion_atom_site_label_3
_geom_torsion_atom_site_label_4
_geom_torsion
C6 C1 C2 C3 0.5(6)
F1 C1 C2 C3 -179.6(3)
C1 C2 C3 C4 -0.2(6)
C2 C3 C4 C5 -0.1(5)
C2 C3 C4 C7 -179.0(3)
C3 C4 C5 C6 0.0(5)
C7 C4 C5 C6 179.0(3)
C2 C1 C6 C5 -0.5(6)
F1 C1 C6 C5 179.5(3)
C4 C5 C6 C1 0.2(6)
C8 N1 C7 C4 86.4(4)
C3 C4 C7 N1 92.5(4)
C5 C4 C7 N1 -86.4(4)
C7 N1 C8 N2 4.8(5)
C7 N1 C8 C9 -173.9(3)
C12 N2 C8 N1 180.0(3)
C12 N2 C8 C9 -1.2(4)
N1 C8 C9 C10 -179.6(3)
N2 C8 C9 C10 1.8(5)
N1 C8 C9 N3 0.5(5)
N2 C8 C9 N3 -178.1(3)
O2 N3 C9 C10 -2.5(5)
O1 N3 C9 C10 178.1(3)
O2 N3 C9 C8 177.4(3)
O1 N3 C9 C8 -2.0(5)
C8 C9 C10 C11 -0.5(5)
N3 C9 C10 C11 179.4(3)
C9 C10 C11 C12 -1.1(5)
C9 C10 C11 C19 178.0(3)
C8 N2 C12 C11 -0.5(5)
C8 N2 C12 C13 177.1(3)
C10 C11 C12 N2 1.7(5)
C19 C11 C12 N2 -177.5(3)
C10 C11 C12 C13 -175.9(3)
C19 C11 C12 C13 4.9(4)
N2 C12 C13 C14 -166.2(3)
C11 C12 C13 C14 11.6(4)
N2 C12 C13 C18 9.6(4)
C11 C12 C13 C18 -172.6(3)
C19 O4 C14 C13 -27.8(4)
C19 O4 C14 C15 157.2(3)
C18 C13 C14 O4 -176.5(3)
C12 C13 C14 O4 -0.5(4)
C18 C13 C14 C15 -1.7(5)
C12 C13 C14 C15 174.2(3)
O4 C14 C15 C16 176.4(3)
C13 C14 C15 C16 1.3(5)
C14 C15 C16 C17 -0.8(6)
C15 C16 C17 C18 0.7(6)
C15 C16 C17 F2 178.9(3)
C16 C17 C18 C13 -1.1(5)
F2 C17 C18 C13 -179.3(3)
C14 C13 C18 C17 1.5(5)
C12 C13 C18 C17 -174.2(3)
C20 O3 C19 O4 -63.5(3)
C20 O3 C19 C11 173.9(3)
C14 O4 C19 O3 -78.5(3)
C14 O4 C19 C11 41.7(4)
C10 C11 C19 O3 -87.6(4)
C12 C11 C19 O3 91.5(3)
C10 C11 C19 O4 150.1(3)
C12 C11 C19 O4 -30.8(4)
C19 O3 C20 C21 -155.7(3)
